data_2224283
loop_
_publ_author_name
'Robinson, Tony V.'
'Taylor, Dennis K.'
'Tiekink, Edward R. T.'

_publ_section_title
;
 2-<i>C</i>-Cyclohexyl-2,3-<i>O</i>-isopropylideneerythrofuranose
;
_journal_coeditor_code HG2594
_journal_issue 12
_journal_name_full 'Acta Crystallographica Section E'
_journal_page_first o3124
_journal_paper_doi 10.1107/S1600536809048557
_journal_volume 65
_journal_year 2009
_chemical_formula_iupac 'C13 H22 O4'
_chemical_formula_moiety 'C13 H22 O4'
_chemical_formula_sum 'C13 H22 O4'
_chemical_formula_weight 242.31
_chemical_name_systematic
;
2-<i>C</i>-Cyclohexyl-2,3-<i>O</i>-isopropylideneerythrofuranose
;
_space_group_IT_number 2
_symmetry_cell_setting triclinic
_symmetry_space_group_name_Hall '-P 1'
_symmetry_space_group_name_H-M 'P -1'
_atom_sites_solution_hydrogens geom
_atom_sites_solution_primary direct
_atom_sites_solution_secondary difmap
_audit_creation_method SHELXL-97
_cell_angle_alpha 93.29(3)
_cell_angle_beta 94.95(4)
_cell_angle_gamma 102.94(3)
_cell_formula_units_Z 2
_cell_length_a 5.454(3)
_cell_length_b 9.908(3)
_cell_length_c 12.442(5)
_cell_measurement_reflns_used 657
_cell_measurement_temperature 153(2)
_cell_measurement_theta_max 30.2
_cell_measurement_theta_min 2.1
_cell_volume 650.8(5)
_computing_cell_refinement 'CrystalClear (Rigaku/MSC, 2005)'
_computing_data_collection 'CrystalClear (Rigaku/MSC, 2005)'
_computing_data_reduction 'CrystalClear (Rigaku/MSC, 2005)'
_computing_molecular_graphics 'DIAMOND (Brandenburg, 2006)'
_computing_publication_material 'publCIF (Westrip, 2009)'
_computing_structure_refinement 'SHELXL97 (Sheldrick, 2008)'
_computing_structure_solution 'SHELXS97 (Sheldrick, 2008)'
_diffrn_ambient_temperature 153(2)
_diffrn_measured_fraction_theta_full 0.965
_diffrn_measured_fraction_theta_max 0.965
_diffrn_measurement_device_type 'Rigaku AFC12\K/SATURN724'
_diffrn_measurement_method \w
_diffrn_radiation_monochromator graphite
_diffrn_radiation_source 'fine-focus sealed tube'
_diffrn_radiation_type MoK\a
_diffrn_radiation_wavelength 0.71073
_diffrn_reflns_av_R_equivalents 0.020
_diffrn_reflns_av_sigmaI/netI 0.023
_diffrn_reflns_limit_h_max 5
_diffrn_reflns_limit_h_min -6
_diffrn_reflns_limit_k_max 11
_diffrn_reflns_limit_k_min -11
_diffrn_reflns_limit_l_max 14
_diffrn_reflns_limit_l_min -14
_diffrn_reflns_number 4992
_diffrn_reflns_theta_full 25.0
_diffrn_reflns_theta_max 25.0
_diffrn_reflns_theta_min 2.1
_diffrn_standards_decay_% '< 1'
_diffrn_standards_interval_count 0
_diffrn_standards_number 0
_exptl_absorpt_coefficient_mu 0.090
_exptl_absorpt_correction_T_max 1
_exptl_absorpt_correction_T_min 0.789
_exptl_absorpt_correction_type multi-scan
_exptl_absorpt_process_details '(ABSCOR; Higashi, 1995)'
_exptl_crystal_colour colourless
_exptl_crystal_density_diffrn 1.237
_exptl_crystal_density_method 'not measured'
_exptl_crystal_description needle
_exptl_crystal_F_000 264
_exptl_crystal_size_max 0.24
_exptl_crystal_size_mid 0.15
_exptl_crystal_size_min 0.13
_refine_diff_density_max 0.18
_refine_diff_density_min -0.20
_refine_ls_extinction_method none
_refine_ls_goodness_of_fit_ref 1.09
_refine_ls_hydrogen_treatment constr
_refine_ls_matrix_type full
_refine_ls_number_parameters 156
_refine_ls_number_reflns 2224
_refine_ls_number_restraints 1
_refine_ls_restrained_S_all 1.09
_refine_ls_R_factor_all 0.048
_refine_ls_R_factor_gt 0.046
_refine_ls_shift/su_max_lt 0.001
_refine_ls_shift/su_mean 0.000
_refine_ls_structure_factor_coef Fsqd
_refine_ls_weighting_details 'calc w=1/[\s^2^(Fo^2^)+(0.066P)^2^+0.1734P] where P=(Fo^2^+2Fc^2^)/3'
_refine_ls_weighting_scheme calc
_refine_ls_wR_factor_gt 0.121
_refine_ls_wR_factor_ref 0.124
_reflns_number_gt 2064
_reflns_number_total 2224
_reflns_threshold_expression I>2\s(I)
_cod_data_source_file hg2594.cif
_cod_data_source_block I
_cod_database_code 2224283
_cod_database_fobs_code 2224283

loop_
_symmetry_equiv_pos_as_xyz
'x, y, z'
'-x, -y, -z'

loop_
_atom_site_type_symbol
_atom_site_label
_atom_site_fract_x
_atom_site_fract_y
_atom_site_fract_z
_atom_site_U_iso_or_equiv
_atom_site_adp_type
_atom_site_calc_flag
_atom_site_refinement_flags
_atom_site_occupancy
_atom_site_disorder_assembly
_atom_site_disorder_group
O O1 0.69690(18) 0.26256(11) 0.70713(8) 0.0281(3) Uani d . 1 . .
O O2 1.0523(2) 0.34466(12) 0.62499(9) 0.0352(3) Uani d . 1 . .
O O3 0.9937(2) 0.48884(11) 0.85907(9) 0.0377(3) Uani d . 1 . .
O O4 1.0310(3) 0.31604(12) 0.97416(9) 0.0439(4) Uani d D 1 . .
H H4O 1.0281 0.3703 1.0282 0.066 Uiso d RD 1 . .
C C1 0.7854(3) 0.33328(17) 0.61509(12) 0.0312(4) Uani d . 1 . .
C C2 1.1367(3) 0.33878(16) 0.73567(13) 0.0320(4) Uani d . 1 . .
H H2 1.2783 0.2898 0.7425 0.038 Uiso calc R 1 . .
C C3 0.9031(3) 0.25734(15) 0.78511(12) 0.0270(4) Uani d . 1 . .
C C4 0.8885(3) 0.35109(16) 0.88634(12) 0.0327(4) Uani d . 1 . .
H H4 0.7088 0.3415 0.9019 0.039 Uiso calc R 1 . .
C C5 1.2089(3) 0.47939(18) 0.80110(15) 0.0410(4) Uani d . 1 . .
H H5A 1.3609 0.4853 0.8524 0.049 Uiso calc R 1 . .
H H5B 1.2450 0.5556 0.7526 0.049 Uiso calc R 1 . .
C C6 0.7237(3) 0.47484(18) 0.61632(14) 0.0366(4) Uani d . 1 . .
H H6A 0.5397 0.4637 0.6085 0.055 Uiso calc R 1 . .
H H6B 0.7959 0.5243 0.5562 0.055 Uiso calc R 1 . .
H H6C 0.7954 0.5282 0.6850 0.055 Uiso calc R 1 . .
C C7 0.6697(4) 0.2440(2) 0.51267(14) 0.0446(5) Uani d . 1 . .
H H7A 0.4850 0.2278 0.5085 0.067 Uiso calc R 1 . .
H H7B 0.7193 0.1549 0.5134 0.067 Uiso calc R 1 . .
H H7C 0.7299 0.2916 0.4497 0.067 Uiso calc R 1 . .
C C8 0.9010(3) 0.10690(15) 0.80714(12) 0.0281(4) Uani d . 1 . .
H H8 1.0454 0.1086 0.8629 0.034 Uiso calc R 1 . .
C C9 0.9368(3) 0.01889(16) 0.70736(14) 0.0353(4) Uani d . 1 . .
H H9A 0.7968 0.0159 0.6504 0.042 Uiso calc R 1 . .
H H9B 1.0973 0.0623 0.6788 0.042 Uiso calc R 1 . .
C C10 0.9421(3) -0.12889(17) 0.73441(16) 0.0410(4) Uani d . 1 . .
H H10A 0.9581 -0.1844 0.6677 0.049 Uiso calc R 1 . .
H H10B 1.0915 -0.1265 0.7863 0.049 Uiso calc R 1 . .
C C11 0.7028(3) -0.19803(17) 0.78331(14) 0.0363(4) Uani d . 1 . .
H H11A 0.5557 -0.2117 0.7280 0.044 Uiso calc R 1 . .
H H11B 0.7179 -0.2905 0.8053 0.044 Uiso calc R 1 . .
C C12 0.6588(3) -0.11062(17) 0.88099(14) 0.0376(4) Uani d . 1 . .
H H12A 0.7936 -0.1083 0.9402 0.045 Uiso calc R 1 . .
H H12B 0.4948 -0.1539 0.9067 0.045 Uiso calc R 1 . .
C C13 0.6576(3) 0.03762(17) 0.85399(13) 0.0343(4) Uani d . 1 . .
H H13A 0.6391 0.0929 0.9204 0.041 Uiso calc R 1 . .
H H13B 0.5107 0.0361 0.8010 0.041 Uiso calc R 1 . .

loop_
_atom_site_aniso_label
_atom_site_aniso_U_11
_atom_site_aniso_U_22
_atom_site_aniso_U_33
_atom_site_aniso_U_12
_atom_site_aniso_U_13
_atom_site_aniso_U_23
O1 0.0218(5) 0.0379(6) 0.0252(6) 0.0082(4) 0.0014(4) 0.0048(4)
O2 0.0277(6) 0.0454(7) 0.0345(6) 0.0098(5) 0.0089(5) 0.0062(5)
O3 0.0485(7) 0.0307(6) 0.0335(7) 0.0112(5) -0.0019(5) -0.0002(5)
O4 0.0662(8) 0.0383(7) 0.0279(6) 0.0212(6) -0.0115(6) -0.0033(5)
C1 0.0266(8) 0.0414(9) 0.0262(8) 0.0078(6) 0.0047(6) 0.0051(6)
C2 0.0240(8) 0.0352(8) 0.0373(9) 0.0082(6) 0.0009(6) 0.0041(7)
C3 0.0234(7) 0.0332(8) 0.0250(8) 0.0095(6) -0.0009(6) -0.0001(6)
C4 0.0413(9) 0.0312(8) 0.0264(8) 0.0125(7) -0.0015(7) 0.0008(6)
C5 0.0334(9) 0.0370(9) 0.0483(10) 0.0027(7) -0.0044(7) 0.0023(8)
C6 0.0343(9) 0.0440(10) 0.0337(9) 0.0121(7) 0.0037(7) 0.0100(7)
C7 0.0490(11) 0.0548(11) 0.0272(9) 0.0082(8) -0.0003(8) 0.0005(8)
C8 0.0260(8) 0.0313(8) 0.0272(8) 0.0084(6) 0.0005(6) 0.0000(6)
C9 0.0347(9) 0.0351(9) 0.0373(9) 0.0079(7) 0.0124(7) -0.0006(7)
C10 0.0407(10) 0.0329(9) 0.0506(11) 0.0097(7) 0.0137(8) -0.0047(7)
C11 0.0380(9) 0.0314(8) 0.0378(9) 0.0050(7) 0.0042(7) -0.0006(7)
C12 0.0432(10) 0.0365(9) 0.0340(9) 0.0088(7) 0.0070(7) 0.0061(7)
C13 0.0369(9) 0.0369(9) 0.0319(9) 0.0119(7) 0.0107(7) 0.0027(7)

loop_
_atom_type_symbol
_atom_type_description
_atom_type_scat_dispersion_real
_atom_type_scat_dispersion_imag
_atom_type_scat_source
C C 0.0033 0.0016 'International Tables Vol C Tables 4.2.6.8 and 6.1.1.4'
H H 0.0000 0.0000 'International Tables Vol C Tables 4.2.6.8 and 6.1.1.4'
O O 0.0106 0.0060 'International Tables Vol C Tables 4.2.6.8 and 6.1.1.4'

loop_
_geom_angle_atom_site_label_1
_geom_angle_atom_site_label_2
_geom_angle_atom_site_label_3
_geom_angle_site_symmetry_1
_geom_angle_site_symmetry_3
_geom_angle
_geom_angle_publ_flag
C3 O1 C1 . . 111.24(11) ?
C2 O2 C1 . . 108.79(12) ?
C4 O3 C5 . . 105.95(12) ?
C4 O4 H4O . . 108.8 ?
O2 C1 O1 . . 105.26(12) ?
O2 C1 C7 . . 108.62(14) ?
O1 C1 C7 . . 109.15(13) ?
O2 C1 C6 . . 111.35(13) ?
O1 C1 C6 . . 110.47(13) ?
C7 C1 C6 . . 111.76(14) ?
O2 C2 C5 . . 114.39(14) ?
O2 C2 C3 . . 104.95(12) ?
C5 C2 C3 . . 104.74(13) ?
O2 C2 H2 . . 110.8 ?
C5 C2 H2 . . 110.8 ?
C3 C2 H2 . . 110.8 ?
O1 C3 C8 . . 110.40(12) ?
O1 C3 C4 . . 108.10(12) ?
C8 C3 C4 . . 114.24(13) ?
O1 C3 C2 . . 103.39(12) ?
C8 C3 C2 . . 116.55(12) ?
C4 C3 C2 . . 103.27(12) ?
O4 C4 O3 . . 111.08(13) ?
O4 C4 C3 . . 109.45(12) ?
O3 C4 C3 . . 104.59(13) ?
O4 C4 H4 . . 110.5 ?
O3 C4 H4 . . 110.5 ?
C3 C4 H4 . . 110.5 ?
O3 C5 C2 . . 106.01(13) ?
O3 C5 H5A . . 110.5 ?
C2 C5 H5A . . 110.5 ?
O3 C5 H5B . . 110.5 ?
C2 C5 H5B . . 110.5 ?
H5A C5 H5B . . 108.7 ?
C1 C6 H6A . . 109.5 ?
C1 C6 H6B . . 109.5 ?
H6A C6 H6B . . 109.5 ?
C1 C6 H6C . . 109.5 ?
H6A C6 H6C . . 109.5 ?
H6B C6 H6C . . 109.5 ?
C1 C7 H7A . . 109.5 ?
C1 C7 H7B . . 109.5 ?
H7A C7 H7B . . 109.5 ?
C1 C7 H7C . . 109.5 ?
H7A C7 H7C . . 109.5 ?
H7B C7 H7C . . 109.5 ?
C9 C8 C3 . . 113.25(13) ?
C9 C8 C13 . . 109.62(13) ?
C3 C8 C13 . . 111.20(12) ?
C9 C8 H8 . . 107.5 ?
C3 C8 H8 . . 107.5 ?
C13 C8 H8 . . 107.5 ?
C10 C9 C8 . . 111.22(14) ?
C10 C9 H9A . . 109.4 ?
C8 C9 H9A . . 109.4 ?
C10 C9 H9B . . 109.4 ?
C8 C9 H9B . . 109.4 ?
H9A C9 H9B . . 108.0 ?
C11 C10 C9 . . 111.32(14) ?
C11 C10 H10A . . 109.4 ?
C9 C10 H10A . . 109.4 ?
C11 C10 H10B . . 109.4 ?
C9 C10 H10B . . 109.4 ?
H10A C10 H10B . . 108.0 ?
C12 C11 C10 . . 111.32(14) ?
C12 C11 H11A . . 109.4 ?
C10 C11 H11A . . 109.4 ?
C12 C11 H11B . . 109.4 ?
C10 C11 H11B . . 109.4 ?
H11A C11 H11B . . 108.0 ?
C11 C12 C13 . . 111.60(14) ?
C11 C12 H12A . . 109.3 ?
C13 C12 H12A . . 109.3 ?
C11 C12 H12B . . 109.3 ?
C13 C12 H12B . . 109.3 ?
H12A C12 H12B . . 108.0 ?
C12 C13 C8 . . 111.60(13) ?
C12 C13 H13A . . 109.3 ?
C8 C13 H13A . . 109.3 ?
C12 C13 H13B . . 109.3 ?
C8 C13 H13B . . 109.3 ?
H13A C13 H13B . . 108.0 ?

loop_
_geom_bond_atom_site_label_1
_geom_bond_atom_site_label_2
_geom_bond_site_symmetry_2
_geom_bond_distance
_geom_bond_publ_flag
O1 C3 . 1.4328(18) ?
O1 C1 . 1.4392(19) ?
O2 C2 . 1.423(2) ?
O2 C1 . 1.429(2) ?
O3 C4 . 1.429(2) ?
O3 C5 . 1.447(2) ?
O4 C4 . 1.392(2) ?
O4 H4O . 0.8399 ?
C1 C7 . 1.512(2) ?
C1 C6 . 1.513(2) ?
C2 C5 . 1.526(2) ?
C2 C3 . 1.544(2) ?
C2 H2 . 1.0000 ?
C3 C8 . 1.529(2) ?
C3 C4 . 1.540(2) ?
C4 H4 . 1.0000 ?
C5 H5A . 0.9900 ?
C5 H5B . 0.9900 ?
C6 H6A . 0.9800 ?
C6 H6B . 0.9800 ?
C6 H6C . 0.9800 ?
C7 H7A . 0.9800 ?
C7 H7B . 0.9800 ?
C7 H7C . 0.9800 ?
C8 C9 . 1.528(2) ?
C8 C13 . 1.531(2) ?
C8 H8 . 1.0000 ?
C9 C10 . 1.527(2) ?
C9 H9A . 0.9900 ?
C9 H9B . 0.9900 ?
C10 C11 . 1.526(2) ?
C10 H10A . 0.9900 ?
C10 H10B . 0.9900 ?
C11 C12 . 1.519(2) ?
C11 H11A . 0.9900 ?
C11 H11B . 0.9900 ?
C12 C13 . 1.527(2) ?
C12 H12A . 0.9900 ?
C12 H12B . 0.9900 ?
C13 H13A . 0.9900 ?
C13 H13B . 0.9900 ?

loop_
_geom_hbond_atom_site_label_D
_geom_hbond_atom_site_label_H
_geom_hbond_atom_site_label_A
_geom_hbond_site_symmetry_A
_geom_hbond_distance_DH
_geom_hbond_distance_HA
_geom_hbond_distance_DA
_geom_hbond_angle_DHA
_geom_hbond_publ_flag
O4 H40 O3 2_767 0.84 1.95 2.787(2) 173 y
C2 H2 O1 1_655 1.00 2.43 3.350(3) 152 y

loop_
_geom_torsion_atom_site_label_1
_geom_torsion_atom_site_label_2
_geom_torsion_atom_site_label_3
_geom_torsion_atom_site_label_4
_geom_torsion_site_symmetry_1
_geom_torsion_site_symmetry_2
_geom_torsion_site_symmetry_3
_geom_torsion_site_symmetry_4
_geom_torsion
_geom_torsion_publ_flag
C2 O2 C1 O1 . . . . -24.16(15) ?
C2 O2 C1 C7 . . . . -140.95(13) ?
C2 O2 C1 C6 . . . . 95.56(15) ?
C3 O1 C1 O2 . . . . 12.78(15) ?
C3 O1 C1 C7 . . . . 129.21(14) ?
C3 O1 C1 C6 . . . . -107.53(14) ?
C1 O2 C2 C5 . . . . -88.63(16) ?
C1 O2 C2 C3 . . . . 25.58(15) ?
C1 O1 C3 C8 . . . . -122.93(13) ?
C1 O1 C3 C4 . . . . 111.46(14) ?
C1 O1 C3 C2 . . . . 2.43(14) ?
O2 C2 C3 O1 . . . . -16.78(14) ?
C5 C2 C3 O1 . . . . 104.03(13) ?
O2 C2 C3 C8 . . . . 104.51(14) ?
C5 C2 C3 C8 . . . . -134.68(14) ?
O2 C2 C3 C4 . . . . -129.38(12) ?
C5 C2 C3 C4 . . . . -8.57(15) ?
C5 O3 C4 O4 . . . . 77.45(16) ?
C5 O3 C4 C3 . . . . -40.52(15) ?
O1 C3 C4 O4 . . . . 161.44(12) ?
C8 C3 C4 O4 . . . . 38.13(18) ?
C2 C3 C4 O4 . . . . -89.45(15) ?
O1 C3 C4 O3 . . . . -79.48(14) ?
C8 C3 C4 O3 . . . . 157.20(12) ?
C2 C3 C4 O3 . . . . 29.63(14) ?
C4 O3 C5 C2 . . . . 34.96(16) ?
O2 C2 C5 O3 . . . . 99.37(16) ?
C3 C2 C5 O3 . . . . -14.97(16) ?
O1 C3 C8 C9 . . . . 62.51(16) ?
C4 C3 C8 C9 . . . . -175.42(12) ?
C2 C3 C8 C9 . . . . -55.00(17) ?
O1 C3 C8 C13 . . . . -61.44(16) ?
C4 C3 C8 C13 . . . . 60.62(17) ?
C2 C3 C8 C13 . . . . -178.95(12) ?
C3 C8 C9 C10 . . . . 178.09(12) ?
C13 C8 C9 C10 . . . . -57.09(17) ?
C8 C9 C10 C11 . . . . 56.64(19) ?
C9 C10 C11 C12 . . . . -54.5(2) ?
C10 C11 C12 C13 . . . . 53.94(19) ?
C11 C12 C13 C8 . . . . -55.52(18) ?
C9 C8 C13 C12 . . . . 56.55(17) ?
C3 C8 C13 C12 . . . . -177.46(12) ?
